data_4346244
loop_
_publ_author_name
'Pal, Shiv'
'Kathewad, Neha'
'Pant, Rakesh'
'Khan, Shabana'

_publ_section_title
;
 Synthesis, Characterization, and Luminescence Studies of Gold(I)
 Complexes with PNP- and PNB-Based Ligand Systems.
;
_journal_issue 21
_journal_name_full 'Inorganic chemistry'
_journal_page_first 10172
_journal_page_last 10183
_journal_paper_doi 10.1021/acs.inorgchem.5b01046
_journal_volume 54
_journal_year 2015
_chemical_formula_moiety 'C84 H84 Au4 N2 P4 S2, 2(F6 Sb), C H2 Cl2'
_chemical_formula_sum 'C85 H88 Au4 Cl2 F12 N2 P4 S2 Sb2'
_chemical_formula_weight 2655.83
_space_group_crystal_system triclinic
_space_group_IT_number 2
_space_group_name_Hall '-P 1'
_space_group_name_H-M_alt 'P -1'
_atom_sites_solution_hydrogens geom
_audit_creation_method SHELXL-2014/6
_cell_angle_alpha 76.984(4)
_cell_angle_beta 84.983(4)
_cell_angle_gamma 88.467(5)
_cell_formula_units_Z 2
_cell_length_a 12.900(2)
_cell_length_b 16.522(3)
_cell_length_c 21.960(4)
_cell_measurement_reflns_used 9071
_cell_measurement_temperature 100(2)
_cell_measurement_theta_max 28.07
_cell_measurement_theta_min 2.378
_cell_volume 4542.6(14)
_computing_structure_refinement 'SHELXL-2014/6 (Sheldrick, 2014)'
_diffrn_ambient_temperature 100(2)
_diffrn_measured_fraction_theta_full 0.721
_diffrn_measured_fraction_theta_max 0.999
_diffrn_measurement_device_type 'Bruker SMART X2S benchtop diffractometer'
_diffrn_radiation_type MoK\a
_diffrn_radiation_wavelength 0.71073
_diffrn_reflns_av_R_equivalents 0.1454
_diffrn_reflns_av_unetI/netI 0.0709
_diffrn_reflns_Laue_measured_fraction_full 0.721
_diffrn_reflns_Laue_measured_fraction_max 0.999
_diffrn_reflns_limit_h_max 13
_diffrn_reflns_limit_h_min -13
_diffrn_reflns_limit_k_max 17
_diffrn_reflns_limit_k_min -17
_diffrn_reflns_limit_l_max 23
_diffrn_reflns_limit_l_min -23
_diffrn_reflns_number 117397
_diffrn_reflns_point_group_measured_fraction_full 0.721
_diffrn_reflns_point_group_measured_fraction_max 0.999
_diffrn_reflns_theta_full 25.242
_diffrn_reflns_theta_max 22.500
_diffrn_reflns_theta_min 2.183
_exptl_absorpt_coefficient_mu 7.264
_exptl_absorpt_correction_type multi-scan
_exptl_absorpt_process_details 'Sheldrick,G.M(2012)SADABS.Bruker AXS Inc.,Madison,Wisconsin,USA.'
_exptl_crystal_colour COLORLESS
_exptl_crystal_density_diffrn 1.942
_exptl_crystal_description PLATES
_exptl_crystal_F_000 2528
_exptl_crystal_size_max 0.200
_exptl_crystal_size_mid 0.1
_exptl_crystal_size_min 0.1
_exptl_transmission_factor_max 0.7457
_exptl_transmission_factor_min 0.5586
_refine_diff_density_max 5.511
_refine_diff_density_min -2.525
_refine_diff_density_rms 0.292
_refine_ls_extinction_method none
_refine_ls_goodness_of_fit_ref 1.163
_refine_ls_hydrogen_treatment constr
_refine_ls_matrix_type full
_refine_ls_number_parameters 1017
_refine_ls_number_reflns 11864
_refine_ls_number_restraints 214
_refine_ls_restrained_S_all 1.155
_refine_ls_R_factor_all 0.1141
_refine_ls_R_factor_gt 0.0797
_refine_ls_shift/su_max 3.051
_refine_ls_shift/su_mean 0.007
_refine_ls_structure_factor_coef Fsqd
_refine_ls_weighting_details 'w=1/[\s^2^(Fo^2^)+(0.0319P)^2^+318.9812P] where P=(Fo^2^+2Fc^2^)/3'
_refine_ls_weighting_scheme calc
_refine_ls_wR_factor_gt 0.1700
_refine_ls_wR_factor_ref 0.1879
_reflns_Friedel_coverage 0.000
_reflns_number_gt 8862
_reflns_number_total 11864
_reflns_threshold_expression 'I > 2\s(I)'
_cod_data_source_file ic5b01046_si_004.cif
_cod_data_source_block 4
_cod_original_cell_volume 4542.4(13)
_cod_database_code 4346244
_shelx_space_group_comment
;
The symmetry employed for this shelxl refinement is uniquely defined
by the following loop, which should always be used as a source of
symmetry information in preference to the above space-group names.
They are only intended as comments.
;
_shelx_estimated_absorpt_t_min 0.324
_shelx_estimated_absorpt_t_max 0.760
_shelxl_version_number 2014/6

loop_
_space_group_symop_operation_xyz
'x, y, z'
'-x, -y, -z'

loop_
_atom_site_label
_atom_site_type_symbol
_atom_site_fract_x
_atom_site_fract_y
_atom_site_fract_z
_atom_site_U_iso_or_equiv
_atom_site_adp_type
_atom_site_occupancy
_atom_site_site_symmetry_order
_atom_site_calc_flag
_atom_site_refinement_flags_posn
_atom_site_refinement_flags_adp
_atom_site_refinement_flags_occupancy
C1 C 0.4684(13) 0.1833(11) 0.8290(7) 0.031(6) Uani 1 1 d G . .
C2 C 0.4310(15) 0.2226(9) 0.8763(9) 0.059(9) Uani 1 1 d G . .
H2 H 0.4257 0.2815 0.8678 0.071 Uiso 1 1 calc R U .
C3 C 0.4014(16) 0.1758(13) 0.9359(8) 0.077(11) Uani 1 1 d G . .
H3 H 0.3759 0.2027 0.9683 0.093 Uiso 1 1 calc R U .
C4 C 0.4092(17) 0.0897(13) 0.9483(7) 0.071(9) Uani 1 1 d G U .
H4 H 0.3890 0.0577 0.9891 0.086 Uiso 1 1 calc R U .
C5 C 0.4466(17) 0.0504(9) 0.9010(10) 0.086(11) Uani 1 1 d G U .
H5 H 0.4520 -0.0085 0.9094 0.104 Uiso 1 1 calc R U .
C6 C 0.4762(14) 0.0972(11) 0.8413(8) 0.052(8) Uani 1 1 d G . .
H6 H 0.5018 0.0703 0.8090 0.062 Uiso 1 1 calc R U .
C7 C 0.5738(18) 0.3610(15) 0.5834(11) 0.030(6) Uani 1 1 d . U .
C8 C 0.6708(19) 0.4050(17) 0.8542(12) 0.040(7) Uani 1 1 d . . .
H8 H 0.6341 0.3761 0.8301 0.048 Uiso 1 1 calc R U .
C9 C 0.7008(19) 0.4879(16) 0.8286(12) 0.037(6) Uani 1 1 d . U .
C10 C 0.9332(17) 0.3511(16) 0.8441(11) 0.029(6) Uani 1 1 d . . .
H10 H 0.9163 0.3158 0.8841 0.034 Uiso 1 1 calc R U .
C11 C 0.9424(16) 0.3749(14) 0.7329(10) 0.022(5) Uani 1 1 d . . .
H11 H 0.9304 0.3576 0.6957 0.027 Uiso 1 1 calc R U .
C12 C 0.547(2) 0.2795(17) 0.5880(12) 0.041(7) Uani 1 1 d . U .
H12 H 0.5986 0.2372 0.5976 0.049 Uiso 1 1 calc R U .
C13 C 0.3066(17) 0.5121(18) 0.6753(11) 0.036(7) Uani 1 1 d . . .
H13 H 0.3461 0.4658 0.6671 0.044 Uiso 1 1 calc R U .
C14 C 1.1119(18) 0.1453(15) 0.7718(11) 0.029(6) Uani 1 1 d . . .
C15 C 0.9153(16) 0.3230(14) 0.7914(10) 0.021(5) Uani 1 1 d . . .
C16 C 0.853(2) 0.0304(16) 0.6279(12) 0.041(7) Uani 1 1 d . U .
H16 H 0.9203 0.0392 0.6059 0.049 Uiso 1 1 calc R U .
C17 C 0.8456(18) 0.1696(15) 0.8763(11) 0.032(6) Uani 1 1 d . U .
C18 C 0.5093(16) 0.7049(13) 0.6820(10) 0.019(5) Uani 1 1 d . U .
C19 C 0.9893(18) 0.0292(15) 0.8084(11) 0.028(6) Uani 1 1 d . U .
C20 C 0.2780(17) 0.6182(16) 0.7341(12) 0.034(6) Uani 1 1 d . . .
H20 H 0.2947 0.6442 0.7664 0.040 Uiso 1 1 calc R U .
C21 C 0.9869(17) 0.4517(16) 0.7290(13) 0.036(7) Uani 1 1 d . . .
H21 H 1.0065 0.4865 0.6892 0.044 Uiso 1 1 calc R U .
C22 C 0.224(2) 0.5416(17) 0.6408(13) 0.041(7) Uani 1 1 d . U .
H22 H 0.2047 0.5150 0.6094 0.049 Uiso 1 1 calc R U .
C23 C 0.728(2) 0.0641(17) 0.7037(13) 0.043(7) Uani 1 1 d . U .
H23 H 0.7034 0.0958 0.7332 0.051 Uiso 1 1 calc R U .
C24 C 0.7529(18) 0.6186(15) 0.7192(12) 0.031(6) Uani 1 1 d . . .
C25 C 1.1407(18) 0.2373(18) 0.7436(12) 0.041(7) Uani 1 1 d . . .
H25 H 1.0768 0.2665 0.7268 0.049 Uiso 1 1 calc R U .
C26 C 0.935(2) 0.1575(18) 0.9098(11) 0.045(8) Uani 1 1 d . . .
H26 H 1.0015 0.1736 0.8884 0.054 Uiso 1 1 calc R U .
C27 C 0.753(2) 0.5296(19) 0.8649(13) 0.050(8) Uani 1 1 d . . .
H27 H 0.7736 0.5856 0.8480 0.060 Uiso 1 1 calc R U .
C28 C 1.0187(17) 0.1640(14) 0.6299(10) 0.025(5) Uani 1 1 d . U .
H28 H 1.0585 0.1902 0.6574 0.030 Uiso 1 1 calc R U .
C29 C 1.0404(18) 0.2295(14) 0.5765(10) 0.028(6) Uani 1 1 d . . .
H29 H 0.9946 0.2760 0.5683 0.034 Uiso 1 1 calc R U .
C30 C 0.5384(17) 0.6671(17) 0.6267(10) 0.031(6) Uani 1 1 d . . .
H30 H 0.5552 0.6069 0.6421 0.037 Uiso 1 1 calc R U .
C31 C 0.749(2) 0.1523(16) 0.9093(12) 0.041(7) Uani 1 1 d . U .
H31 H 0.6871 0.1637 0.8879 0.049 Uiso 1 1 calc R U .
C32 C 1.0093(17) 0.1133(16) 0.7770(11) 0.031(6) Uani 1 1 d . . .
C33 C 0.9749(19) 0.4286(18) 0.8413(13) 0.041(7) Uani 1 1 d . . .
H33 H 0.9839 0.4474 0.8783 0.050 Uiso 1 1 calc R U .
C34 C 0.4490(17) 0.6752(15) 0.5830(11) 0.027(6) Uani 1 1 d . U .
H34A H 0.3846 0.6538 0.6078 0.041 Uiso 1 1 calc R U .
H34B H 0.4665 0.6432 0.5510 0.041 Uiso 1 1 calc R U .
H34C H 0.4392 0.7338 0.5627 0.041 Uiso 1 1 calc R U .
C35 C 0.8255(16) 0.0800(15) 0.6682(10) 0.024(6) Uani 1 1 d . . .
C36 C 0.171(2) 0.6073(19) 0.6520(13) 0.048(8) Uani 1 1 d . . .
H36 H 0.1136 0.6264 0.6282 0.057 Uiso 1 1 calc R U .
C37 C 0.3319(17) 0.5502(18) 0.7218(11) 0.038(7) Uani 1 1 d . . .
C38 C 0.8260(17) 0.6113(16) 0.6698(12) 0.032(6) Uani 1 1 d . . .
H38 H 0.8264 0.5627 0.6534 0.038 Uiso 1 1 calc R U .
C39 C 0.4971(19) 0.420(2) 0.5714(13) 0.046(8) Uani 1 1 d . . .
H39 H 0.5122 0.4755 0.5720 0.056 Uiso 1 1 calc R U .
C40 C 0.754(2) 0.6903(18) 0.7420(14) 0.048(8) Uani 1 1 d . . .
H40 H 0.7053 0.6971 0.7753 0.058 Uiso 1 1 calc R U .
C41 C 0.694(2) 0.365(2) 0.9137(14) 0.065(10) Uani 1 1 d . . .
H41 H 0.6756 0.3089 0.9309 0.078 Uiso 1 1 calc R U .
C42 C 0.8827(19) -0.0103(15) 0.8212(12) 0.037(7) Uani 1 1 d . . .
H42 H 0.8309 0.0334 0.8045 0.045 Uiso 1 1 calc R U .
C43 C 0.478(2) 0.7881(18) 0.6692(13) 0.045(7) Uani 1 1 d . . .
H43 H 0.4709 0.8145 0.6266 0.054 Uiso 1 1 calc R U .
C44 C 0.3785(18) 0.4807(17) 0.8476(12) 0.038(7) Uani 1 1 d . . .
C45 C 0.746(2) 0.413(3) 0.9481(13) 0.065(10) Uani 1 1 d . . .
H45 H 0.7597 0.3874 0.9900 0.078 Uiso 1 1 calc R U .
C46 C 1.225(2) 0.2469(17) 0.6892(12) 0.042(7) Uani 1 1 d . U .
H46A H 1.2928 0.2332 0.7056 0.064 Uiso 1 1 calc R U .
H46B H 1.2250 0.3044 0.6647 0.064 Uiso 1 1 calc R U .
H46C H 1.2105 0.2093 0.6623 0.064 Uiso 1 1 calc R U .
C47 C 0.584(2) 0.7318(18) 0.8864(14) 0.056(8) Uani 1 1 d D U .
H47A H 0.6410 0.7523 0.8546 0.084 Uiso 1 1 calc R U .
H47B H 0.6126 0.6995 0.9244 0.084 Uiso 1 1 calc R U .
H47C H 0.5437 0.7789 0.8963 0.084 Uiso 1 1 calc R U .
C48 C 0.6326(19) 0.710(2) 0.5873(13) 0.058(9) Uani 1 1 d . . .
H48A H 0.6098 0.7594 0.5576 0.087 Uiso 1 1 calc R U .
H48B H 0.6685 0.6717 0.5641 0.087 Uiso 1 1 calc R U .
H48C H 0.6801 0.7264 0.6147 0.087 Uiso 1 1 calc R U .
C49 C 0.5148(16) 0.6625(16) 0.7446(11) 0.031(6) Uani 1 1 d . . .
C50 C 0.447(2) 0.257(2) 0.5788(15) 0.062(8) Uani 1 1 d . U .
H50 H 0.4288 0.2013 0.5816 0.075 Uiso 1 1 calc R U .
C51 C 1.0024(17) 0.4771(16) 0.7830(11) 0.031(6) Uani 1 1 d . . .
H51 H 1.0330 0.5297 0.7798 0.038 Uiso 1 1 calc R U .
C52 C 1.073(2) -0.022(2) 0.8328(14) 0.056(8) Uani 1 1 d . U .
H52 H 1.0613 -0.0775 0.8553 0.067 Uiso 1 1 calc R U .
C53 C 0.275(2) 0.4587(18) 0.8590(11) 0.047(8) Uani 1 1 d . . .
H53 H 0.2326 0.4704 0.8247 0.056 Uiso 1 1 calc R U .
C54 C 0.440(2) 0.4648(17) 0.8991(10) 0.038(7) Uani 1 1 d . . .
H54 H 0.5119 0.4787 0.8934 0.046 Uiso 1 1 calc R U .
C55 C 0.794(2) -0.0314(18) 0.6156(13) 0.047(7) Uani 1 1 d . U .
H55 H 0.8178 -0.0623 0.5853 0.056 Uiso 1 1 calc R U .
C56 C 0.897(2) 0.6726(16) 0.6443(12) 0.037(6) Uani 1 1 d . U .
H56 H 0.9455 0.6645 0.6110 0.045 Uiso 1 1 calc R U .
C57 C 1.166(2) 0.0909(16) 0.5949(13) 0.045(7) Uani 1 1 d . . .
H57 H 1.2103 0.0432 0.6019 0.054 Uiso 1 1 calc R U .
C58 C 1.188(2) 0.1545(16) 0.5435(13) 0.041(7) Uani 1 1 d . U .
H58 H 1.2430 0.1500 0.5129 0.049 Uiso 1 1 calc R U .
C59 C 0.295(3) 0.406(2) 0.9666(12) 0.057(9) Uani 1 1 d . . .
H59 H 0.2675 0.3798 1.0076 0.068 Uiso 1 1 calc R U .
C60 C 0.667(2) -0.0025(19) 0.6926(16) 0.054(9) Uani 1 1 d . . .
H60 H 0.6022 -0.0164 0.7163 0.065 Uiso 1 1 calc R U .
C61 C 0.873(3) -0.0811(17) 0.7887(15) 0.063(9) Uani 1 1 d . . .
H61A H 0.8921 -0.0615 0.7436 0.094 Uiso 1 1 calc R U .
H61B H 0.8017 -0.1013 0.7955 0.094 Uiso 1 1 calc R U .
H61C H 0.9206 -0.1264 0.8059 0.094 Uiso 1 1 calc R U .
C62 C 0.4557(18) 0.8351(16) 0.7134(11) 0.033(6) Uani 1 1 d . U .
H62 H 0.4347 0.8917 0.7024 0.039 Uiso 1 1 calc R U .
C63 C 1.1748(18) 0.2806(19) 0.7928(12) 0.046(8) Uani 1 1 d . . .
H63A H 1.2445 0.2610 0.8039 0.069 Uiso 1 1 calc R U .
H63B H 1.1257 0.2679 0.8303 0.069 Uiso 1 1 calc R U .
H63C H 1.1762 0.3408 0.7758 0.069 Uiso 1 1 calc R U .
C64 C 0.466(2) 0.7935(15) 0.7758(12) 0.038(7) Uani 1 1 d . . .
H64 H 0.4529 0.8230 0.8081 0.046 Uiso 1 1 calc R U .
C65 C 1.0795(17) 0.0961(15) 0.6374(11) 0.029(6) Uani 1 1 d . . .
H65 H 1.0638 0.0508 0.6719 0.035 Uiso 1 1 calc R U .
C66 C 0.4961(18) 0.7112(16) 0.7916(11) 0.033(6) Uani 1 1 d . . .
C67 C 0.777(3) 0.492(2) 0.9237(15) 0.066(10) Uani 1 1 d . . .
H67 H 0.8137 0.5215 0.9475 0.079 Uiso 1 1 calc R U .
C68 C 1.172(2) 0.012(2) 0.8228(14) 0.067(10) Uani 1 1 d . . .
H68 H 1.2286 -0.0236 0.8362 0.080 Uiso 1 1 calc R U .
C69 C 0.5121(16) 0.6757(16) 0.8608(11) 0.039(7) Uani 1 1 d D . .
H69 H 0.5436 0.6188 0.8657 0.046 Uiso 1 1 calc R U .
C70 C 0.929(3) 0.123(2) 0.9730(13) 0.067(10) Uani 1 1 d . . .
H70 H 0.9895 0.1106 0.9949 0.081 Uiso 1 1 calc R U .
C71 C 0.1942(19) 0.6481(19) 0.6950(15) 0.054(9) Uani 1 1 d . . .
H71 H 0.1560 0.6965 0.6998 0.064 Uiso 1 1 calc R U .
C72 C 1.193(2) 0.094(2) 0.7942(13) 0.057(9) Uani 1 1 d . . .
H72 H 1.2616 0.1151 0.7902 0.068 Uiso 1 1 calc R U .
C73 C 0.229(2) 0.4206(19) 0.9176(13) 0.054(8) Uani 1 1 d . . .
H73 H 0.1579 0.4051 0.9242 0.065 Uiso 1 1 calc R U .
C74 C 0.701(2) -0.0454(19) 0.6492(15) 0.054(8) Uani 1 1 d . . .
H74 H 0.6576 -0.0872 0.6418 0.064 Uiso 1 1 calc R U .
C75 C 0.394(2) 0.4285(19) 0.9584(13) 0.056(9) Uani 1 1 d . . .
H75 H 0.4347 0.4194 0.9936 0.067 Uiso 1 1 calc R U .
C76 C 0.852(2) -0.043(2) 0.8945(13) 0.063(9) Uani 1 1 d . . .
H76A H 0.8834 -0.0974 0.9092 0.094 Uiso 1 1 calc R U .
H76B H 0.7757 -0.0473 0.9019 0.094 Uiso 1 1 calc R U .
H76C H 0.8764 -0.0035 0.9173 0.094 Uiso 1 1 calc R U .
C77 C 0.830(2) 0.7548(19) 0.7160(16) 0.055(9) Uani 1 1 d . . .
H77 H 0.8316 0.8034 0.7322 0.066 Uiso 1 1 calc R U .
C78 C 0.376(3) 0.322(2) 0.5654(15) 0.067(9) Uani 1 1 d . U .
H78 H 0.3068 0.3073 0.5609 0.080 Uiso 1 1 calc R U .
C79 C 0.741(3) 0.119(2) 0.9723(14) 0.080(12) Uani 1 1 d . . .
H79 H 0.6758 0.1054 0.9950 0.096 Uiso 1 1 calc R U .
C80 C 1.126(2) 0.2257(18) 0.5372(14) 0.049(7) Uani 1 1 d . U .
H80 H 1.1447 0.2727 0.5047 0.059 Uiso 1 1 calc R U .
C81 C 0.902(2) 0.7427(17) 0.6641(17) 0.058(9) Uani 1 1 d . . .
H81 H 0.9514 0.7841 0.6446 0.070 Uiso 1 1 calc R U .
C82 C 0.396(3) 0.401(2) 0.5582(15) 0.066(9) Uani 1 1 d . U .
H82 H 0.3455 0.4432 0.5450 0.079 Uiso 1 1 calc R U .
C83 C 0.834(3) 0.106(2) 1.0032(18) 0.075(10) Uani 1 1 d . U .
H83 H 0.8296 0.0847 1.0473 0.091 Uiso 1 1 calc R U .
C84 C 0.4069(19) 0.6706(19) 0.9004(12) 0.055(8) Uani 1 1 d D . .
H84A H 0.3851 0.7263 0.9048 0.082 Uiso 1 1 calc R U .
H84B H 0.4142 0.6348 0.9419 0.082 Uiso 1 1 calc R U .
H84C H 0.3545 0.6473 0.8795 0.082 Uiso 1 1 calc R U .
C85 C 0.216(4) 0.850(19) 0.551(16) 1.38(3) Uani 1 1 d D U .
H85A H 0.2516 0.8211 0.5888 1.659 Uiso 1 1 calc R U .
H85B H 0.2618 0.8949 0.5266 1.659 Uiso 1 1 calc R U .
Au1 Au 0.79725(7) 0.28116(6) 0.63779(4) 0.0247(3) Uani 1 1 d . . .
Au3 Au 0.67557(6) 0.44927(6) 0.68159(4) 0.0239(2) Uani 1 1 d . . .
Au2 Au 0.68704(6) 0.24443(6) 0.76298(4) 0.0281(3) Uani 1 1 d . . .
Au4 Au 0.48354(7) 0.37859(6) 0.75160(4) 0.0273(3) Uani 1 1 d . . .
Sb1 Sb 1.0000 0.5000 0.5000 0.0240(5) Uani 1 2 d S . P
Sb2 Sb 0.5000 0.0000 0.5000 0.0458(7) Uani 1 2 d S . P
Sb3 Sb 0.02319(16) 0.68142(14) 0.90939(10) 0.0545(6) Uani 1 1 d . . .
S1 S 0.7001(4) 0.3945(4) 0.5923(3) 0.0238(13) Uani 1 1 d . . .
S2 S 0.5078(4) 0.2371(4) 0.7497(3) 0.0282(15) Uani 1 1 d . . .
P1 P 0.8966(4) 0.1689(4) 0.6761(3) 0.0256(15) Uani 1 1 d . . .
P2 P 0.8509(4) 0.2253(4) 0.7946(3) 0.0253(15) Uani 1 1 d . . .
P3 P 0.6636(5) 0.5342(4) 0.7512(3) 0.0295(15) Uani 1 1 d . . .
P4 P 0.4376(4) 0.5074(4) 0.7683(3) 0.0278(15) Uani 1 1 d . . .
F3 F 1.0412(11) 0.5963(9) 0.5238(7) 0.047(4) Uani 1 1 d . . .
F2 F 0.8749(10) 0.5533(9) 0.4774(7) 0.045(4) Uani 1 1 d . . .
F1 F 0.9399(11) 0.4598(10) 0.5820(6) 0.050(4) Uani 1 1 d . . .
F9 F 0.4602(16) -0.0106(13) 0.5853(9) 0.085(6) Uani 1 1 d . . .
F5 F 0.003(2) 0.6512(19) 0.9947(12) 0.138(9) Uani 1 1 d . U .
F4 F 0.011(3) 0.7882(15) 0.9151(16) 0.158(12) Uani 1 1 d . . .
F11 F 0.040(3) 0.710(2) 0.8246(14) 0.167(12) Uani 1 1 d . U .
F12 F 0.030(3) 0.575(3) 0.906(2) 0.221(17) Uani 1 1 d . U .
F8 F 0.567(2) 0.0954(15) 0.4996(12) 0.118(8) Uani 1 1 d . . .
F6 F -0.1226(18) 0.6819(18) 0.9048(12) 0.126(9) Uani 1 1 d . . .
F10 F 0.3835(17) 0.0646(16) 0.4795(10) 0.110(9) Uani 1 1 d . . .
F7 F 0.1636(19) 0.6796(18) 0.9128(12) 0.131(9) Uani 1 1 d . U .
N1 N 0.9229(13) 0.1635(11) 0.7519(8) 0.023(4) Uani 1 1 d . U .
N2 N 0.5389(14) 0.5745(12) 0.7595(8) 0.026(4) Uani 1 1 d . U .
Cl1 Cl 0.192(2) 0.7879(19) 0.5115(14) 0.283(13) Uani 1 1 d D U .
Cl2 Cl 0.110(3) 0.884(2) 0.5708(19) 0.365(19) Uani 1 1 d D U .

loop_
_atom_site_aniso_label
_atom_site_aniso_U_11
_atom_site_aniso_U_22
_atom_site_aniso_U_33
_atom_site_aniso_U_23
_atom_site_aniso_U_13
_atom_site_aniso_U_12
C1 0.028(14) 0.026(16) 0.034(15) 0.011(12) -0.021(12) -0.014(11)
C2 0.07(2) 0.06(2) 0.041(19) 0.017(17) -0.009(16) -0.024(17)
C3 0.07(2) 0.12(3) 0.05(2) -0.03(2) 0.008(18) 0.00(2)
C4 0.071(9) 0.071(9) 0.071(9) -0.016(2) -0.0060(13) -0.0006(10)
C5 0.086(11) 0.086(11) 0.086(11) -0.019(3) -0.0073(14) -0.0006(10)
C6 0.036(16) 0.04(2) 0.07(2) 0.002(16) -0.010(15) -0.009(14)
C7 0.030(6) 0.030(6) 0.029(6) -0.0067(16) -0.0026(11) -0.0002(10)
C8 0.031(15) 0.053(19) 0.041(17) -0.018(14) -0.012(13) 0.017(13)
C9 0.037(6) 0.037(6) 0.037(6) -0.0082(17) -0.0031(12) -0.0003(10)
C10 0.019(12) 0.041(17) 0.026(14) -0.005(12) -0.009(10) 0.000(11)
C11 0.015(11) 0.033(15) 0.018(13) -0.004(11) -0.007(10) 0.008(11)
C12 0.041(7) 0.041(7) 0.041(7) -0.0090(18) -0.0036(12) -0.0004(10)
C13 0.014(12) 0.07(2) 0.025(14) -0.005(13) -0.004(11) -0.001(12)
C14 0.030(14) 0.038(16) 0.022(13) -0.013(12) 0.001(11) -0.007(12)
C15 0.018(12) 0.030(14) 0.014(12) -0.002(11) -0.012(10) 0.004(10)
C16 0.041(7) 0.041(7) 0.041(7) -0.0092(18) -0.0034(12) -0.0004(10)
C17 0.032(6) 0.032(6) 0.032(6) -0.0071(17) -0.0027(11) -0.0003(10)
C18 0.019(5) 0.019(5) 0.019(5) -0.0044(15) -0.0015(11) 0.0000(10)
C19 0.028(6) 0.028(6) 0.028(6) -0.0061(16) -0.0025(11) 0.0000(10)
C20 0.019(13) 0.042(17) 0.036(15) 0.002(13) -0.006(11) -0.002(12)
C21 0.018(13) 0.046(18) 0.048(17) -0.014(14) 0.000(12) -0.013(12)
C22 0.041(7) 0.041(7) 0.041(7) -0.0092(18) -0.0034(12) -0.0004(10)
C23 0.043(7) 0.043(7) 0.043(7) -0.0095(18) -0.0037(12) -0.0003(10)
C24 0.029(14) 0.033(16) 0.040(16) -0.019(13) -0.023(12) 0.007(11)
C25 0.019(13) 0.07(2) 0.035(16) -0.006(14) -0.007(12) 0.000(13)
C26 0.035(15) 0.07(2) 0.024(15) 0.011(14) -0.012(12) -0.014(14)
C27 0.056(19) 0.06(2) 0.039(17) -0.023(15) -0.034(15) 0.017(16)
C28 0.025(5) 0.025(5) 0.025(5) -0.0060(16) -0.0022(11) -0.0002(10)
C29 0.038(14) 0.023(14) 0.020(13) 0.000(11) 0.000(11) 0.011(11)
C30 0.019(12) 0.051(17) 0.022(13) -0.004(12) -0.008(10) 0.011(12)
C31 0.040(7) 0.041(7) 0.041(7) -0.0088(18) -0.0035(12) -0.0004(10)
C32 0.015(12) 0.047(17) 0.025(13) 0.008(12) -0.006(10) -0.001(11)
C33 0.031(15) 0.06(2) 0.045(18) -0.031(16) -0.017(13) 0.008(14)
C34 0.027(6) 0.028(6) 0.027(6) -0.006(2) -0.002(2) 0.000(2)
C35 0.010(11) 0.043(16) 0.024(13) -0.017(12) -0.010(10) 0.011(10)
C36 0.031(15) 0.07(2) 0.033(16) 0.014(15) -0.020(13) -0.007(15)
C37 0.011(12) 0.07(2) 0.027(15) 0.000(14) 0.008(11) 0.007(13)
C38 0.022(13) 0.032(15) 0.042(16) -0.007(12) -0.009(12) 0.012(11)
C39 0.024(14) 0.07(2) 0.049(18) -0.036(16) 0.010(13) -0.009(14)
C40 0.027(15) 0.06(2) 0.07(2) -0.028(17) -0.017(14) 0.011(14)
C41 0.045(18) 0.11(3) 0.05(2) -0.02(2) -0.028(16) 0.030(18)
C42 0.032(15) 0.025(15) 0.048(17) 0.009(13) -0.014(12) 0.007(12)
C43 0.037(16) 0.05(2) 0.047(18) -0.022(15) 0.003(13) -0.013(14)
C44 0.025(14) 0.056(19) 0.033(16) -0.016(13) 0.013(12) 0.018(13)
C45 0.045(19) 0.12(3) 0.024(16) -0.008(19) -0.011(14) 0.03(2)
C46 0.042(7) 0.043(7) 0.043(7) -0.009(3) -0.004(2) -0.001(2)
C47 0.056(8) 0.056(8) 0.056(8) -0.013(3) -0.005(2) -0.001(2)
C48 0.028(15) 0.11(3) 0.039(17) -0.005(17) -0.026(13) 0.007(16)
C49 0.010(12) 0.049(17) 0.033(15) -0.008(13) 0.005(10) 0.010(11)
C50 0.062(8) 0.062(8) 0.062(8) -0.014(2) -0.0053(13) -0.0006(10)
C51 0.023(13) 0.035(16) 0.034(16) -0.001(13) -0.003(11) -0.007(11)
C52 0.056(8) 0.056(8) 0.056(8) -0.012(2) -0.0048(12) -0.0003(10)
C53 0.058(19) 0.06(2) 0.018(14) 0.004(13) -0.014(13) -0.004(15)
C54 0.035(15) 0.058(19) 0.014(13) 0.003(12) -0.004(11) 0.022(13)
C55 0.047(7) 0.047(7) 0.047(7) -0.0105(19) -0.0040(12) -0.0004(10)
C56 0.037(6) 0.037(6) 0.037(6) -0.0083(17) -0.0033(12) -0.0003(10)
C57 0.045(17) 0.027(16) 0.06(2) -0.011(14) 0.004(15) 0.003(13)
C58 0.041(7) 0.041(7) 0.041(7) -0.0092(18) -0.0034(12) -0.0004(10)
C59 0.07(2) 0.08(2) 0.017(15) -0.003(15) -0.014(15) 0.022(19)
C60 0.024(15) 0.05(2) 0.09(2) -0.010(18) -0.022(15) 0.003(14)
C61 0.08(2) 0.025(17) 0.08(2) 0.010(16) -0.025(19) -0.011(16)
C62 0.033(6) 0.033(6) 0.033(6) -0.0073(17) -0.0029(12) -0.0001(10)
C63 0.012(12) 0.09(2) 0.041(17) -0.013(16) -0.011(12) -0.002(13)
C64 0.047(16) 0.023(16) 0.041(16) -0.002(12) -0.002(13) 0.008(13)
C65 0.027(13) 0.030(15) 0.028(14) -0.002(11) -0.001(11) -0.006(11)
C66 0.027(14) 0.045(18) 0.027(14) -0.006(13) -0.005(11) 0.002(12)
C67 0.09(3) 0.07(3) 0.05(2) -0.020(19) -0.051(19) 0.02(2)
C68 0.039(18) 0.10(3) 0.045(19) 0.011(19) -0.003(15) 0.026(18)
C69 0.043(16) 0.038(17) 0.031(15) -0.002(12) 0.007(12) -0.003(13)
C70 0.08(2) 0.08(2) 0.035(18) 0.025(16) -0.036(17) -0.026(19)
C71 0.017(14) 0.06(2) 0.07(2) 0.008(18) -0.002(14) 0.005(13)
C72 0.039(17) 0.10(3) 0.033(17) -0.005(18) -0.015(14) 0.017(18)
C73 0.044(17) 0.07(2) 0.046(19) -0.006(16) 0.021(15) 0.003(15)
C74 0.048(18) 0.05(2) 0.07(2) -0.020(17) -0.011(16) -0.013(15)
C75 0.06(2) 0.07(2) 0.033(18) 0.014(15) -0.014(15) 0.010(17)
C76 0.06(2) 0.07(2) 0.039(18) 0.021(16) -0.013(15) 0.014(17)
C77 0.038(17) 0.05(2) 0.09(2) -0.041(19) -0.021(17) 0.004(15)
C78 0.067(9) 0.067(9) 0.067(9) -0.015(2) -0.0056(13) -0.0006(10)
C79 0.09(3) 0.11(3) 0.033(18) -0.010(19) 0.022(18) -0.05(2)
C80 0.049(7) 0.049(7) 0.049(7) -0.0110(19) -0.0041(12) -0.0005(10)
C81 0.047(18) 0.020(16) 0.11(3) -0.010(17) -0.032(19) 0.004(13)
C82 0.066(9) 0.066(9) 0.066(9) -0.015(2) -0.0055(13) -0.0004(10)
C83 0.076(10) 0.075(10) 0.075(10) -0.017(2) -0.0064(13) -0.0006(10)
C84 0.06(2) 0.07(2) 0.028(16) -0.002(15) 0.005(14) 0.019(17)
C85 1.38(3) 1.38(3) 1.38(3) -0.309(6) -0.116(3) -0.0101(11)
Au1 0.0205(5) 0.0357(6) 0.0158(5) 0.0005(4) -0.0061(4) -0.0011(4)
Au3 0.0123(4) 0.0373(6) 0.0216(5) -0.0042(4) -0.0056(4) -0.0008(4)
Au2 0.0124(5) 0.0480(7) 0.0224(5) -0.0036(4) -0.0022(4) -0.0078(4)
Au4 0.0155(5) 0.0455(7) 0.0179(5) 0.0001(4) -0.0034(4) -0.0008(4)
Sb1 0.0194(11) 0.0341(14) 0.0155(11) 0.0034(10) -0.0056(9) -0.0064(10)
Sb2 0.0432(16) 0.0480(18) 0.0395(16) 0.0032(13) -0.0021(12) 0.0064(13)
Sb3 0.0529(13) 0.0573(14) 0.0545(13) -0.0125(11) -0.0118(10) 0.0025(10)
S1 0.018(3) 0.034(4) 0.018(3) -0.004(3) 0.001(2) -0.002(3)
S2 0.006(3) 0.056(4) 0.021(3) -0.002(3) -0.005(2) -0.002(3)
P1 0.021(3) 0.035(4) 0.018(3) 0.001(3) -0.004(3) -0.003(3)
P2 0.017(3) 0.041(4) 0.016(3) 0.001(3) -0.002(2) -0.007(3)
P3 0.021(3) 0.046(4) 0.025(4) -0.013(3) -0.011(3) 0.006(3)
P4 0.016(3) 0.048(4) 0.018(3) -0.004(3) -0.005(3) 0.007(3)
F3 0.050(9) 0.052(10) 0.040(9) -0.009(8) -0.014(7) -0.004(8)
F2 0.019(7) 0.062(11) 0.050(9) -0.003(8) -0.013(7) 0.007(7)
F1 0.039(9) 0.083(12) 0.018(8) 0.005(8) 0.007(6) -0.016(8)
F9 0.090(14) 0.097(16) 0.056(12) -0.002(11) 0.013(11) 0.015(12)
F5 0.129(16) 0.173(18) 0.088(14) 0.009(13) 0.016(12) 0.016(14)
F4 0.21(3) 0.073(18) 0.21(3) -0.05(2) -0.07(3) 0.016(19)
F11 0.158(18) 0.22(2) 0.115(16) -0.030(15) -0.001(14) 0.015(16)
F12 0.22(2) 0.20(2) 0.26(2) -0.080(18) -0.014(18) -0.005(17)
F8 0.14(2) 0.090(18) 0.13(2) -0.035(15) -0.009(17) -0.025(16)
F6 0.090(17) 0.17(3) 0.12(2) -0.038(19) -0.015(15) -0.017(17)
F10 0.091(16) 0.17(2) 0.078(15) -0.030(15) -0.039(12) 0.072(16)
F7 0.094(14) 0.159(17) 0.125(15) 0.008(13) -0.036(12) 0.008(13)
N1 0.023(4) 0.023(4) 0.023(4) -0.0049(14) -0.0020(11) -0.0003(10)
N2 0.025(5) 0.026(5) 0.026(5) -0.0057(14) -0.0022(11) 0.0000(10)
Cl1 0.283(15) 0.287(15) 0.277(15) -0.053(10) -0.036(10) -0.005(10)
Cl2 0.36(2) 0.35(2) 0.38(2) -0.087(11) -0.020(10) -0.007(10)

loop_
_atom_type_symbol
_atom_type_description
_atom_type_scat_dispersion_real
_atom_type_scat_dispersion_imag
_atom_type_scat_source
C C 0.0033 0.0016 'International Tables Vol C Tables 4.2.6.8 and 6.1.1.4'
H H 0.0000 0.0000 'International Tables Vol C Tables 4.2.6.8 and 6.1.1.4'
N N 0.0061 0.0033 'International Tables Vol C Tables 4.2.6.8 and 6.1.1.4'
F F 0.0171 0.0103 'International Tables Vol C Tables 4.2.6.8 and 6.1.1.4'
P P 0.1023 0.0942 'International Tables Vol C Tables 4.2.6.8 and 6.1.1.4'
S S 0.1246 0.1234 'International Tables Vol C Tables 4.2.6.8 and 6.1.1.4'
Cl Cl 0.1484 0.1585 'International Tables Vol C Tables 4.2.6.8 and 6.1.1.4'
Sb Sb -0.5866 1.5461 'International Tables Vol C Tables 4.2.6.8 and 6.1.1.4'
Au Au -2.0133 8.8022 'International Tables Vol C Tables 4.2.6.8 and 6.1.1.4'

loop_
_geom_angle_atom_site_label_1
_geom_angle_atom_site_label_2
_geom_angle_atom_site_label_3
_geom_angle
_geom_angle_site_symmetry_1
_geom_angle_site_symmetry_3
C2 C1 C6 120.0 . .
C2 C1 S2 124.1(11) . .
C6 C1 S2 115.9(11) . .
C1 C2 C3 120.0 . .
C1 C2 H2 120.0 . .
C3 C2 H2 120.0 . .
C4 C3 C2 120.0 . .
C4 C3 H3 120.0 . .
C2 C3 H3 120.0 . .
C5 C4 C3 120.0 . .
C5 C4 H4 120.0 . .
C3 C4 H4 120.0 . .
C4 C5 C6 120.0 . .
C4 C5 H5 120.0 . .
C6 C5 H5 120.0 . .
C5 C6 C1 120.0 . .
C5 C6 H6 120.0 . .
C1 C6 H6 120.0 . .
C39 C7 C12 117(2) . .
C39 C7 S1 118.1(19) . .
C12 C7 S1 124(2) . .
C41 C8 C9 121(3) . .
C41 C8 H8 119.5 . .
C9 C8 H8 119.5 . .
C27 C9 C8 119(2) . .
C27 C9 P3 124(2) . .
C8 C9 P3 117.0(19) . .
C15 C10 C33 123(2) . .
C15 C10 H10 118.5 . .
C33 C10 H10 118.5 . .
C21 C11 C15 120(2) . .
C21 C11 H11 119.9 . .
C15 C11 H11 119.9 . .
C7 C12 C50 122(3) . .
C7 C12 H12 119.2 . .
C50 C12 H12 119.2 . .
C22 C13 C37 120(3) . .
C22 C13 H13 120.2 . .
C37 C13 H13 120.2 . .
C72 C14 C32 120(3) . .
C72 C14 C25 115(2) . .
C32 C14 C25 124(2) . .
C10 C15 C11 118(2) . .
C10 C15 P2 123.3(17) . .
C11 C15 P2 118.7(16) . .
C35 C16 C55 127(3) . .
C35 C16 H16 116.7 . .
C55 C16 H16 116.7 . .
C31 C17 C26 119(2) . .
C31 C17 P2 118.6(19) . .
C26 C17 P2 121.4(18) . .
C43 C18 C49 119(2) . .
C43 C18 C30 117(2) . .
C49 C18 C30 124(2) . .
C52 C19 C32 119(2) . .
C52 C19 C42 116(2) . .
C32 C19 C42 125(2) . .
C37 C20 C71 116(3) . .
C37 C20 H20 121.9 . .
C71 C20 H20 121.9 . .
C51 C21 C11 120(2) . .
C51 C21 H21 120.1 . .
C11 C21 H21 120.1 . .
C36 C22 C13 119(3) . .
C36 C22 H22 120.3 . .
C13 C22 H22 120.3 . .
C35 C23 C60 117(3) . .
C35 C23 H23 121.6 . .
C60 C23 H23 121.6 . .
C40 C24 C38 118(2) . .
C40 C24 P3 123(2) . .
C38 C24 P3 118.9(18) . .
C63 C25 C46 109(2) . .
C63 C25 C14 112(2) . .
C46 C25 C14 112(2) . .
C63 C25 H25 107.5 . .
C46 C25 H25 107.5 . .
C14 C25 H25 107.5 . .
C70 C26 C17 121(3) . .
C70 C26 H26 119.6 . .
C17 C26 H26 119.6 . .
C67 C27 C9 122(3) . .
C67 C27 H27 119.1 . .
C9 C27 H27 119.1 . .
C65 C28 C29 119(2) . .
C65 C28 P1 123.0(18) . .
C29 C28 P1 117.3(17) . .
C65 C28 H28 93.3 . .
C29 C28 H28 93.3 . .
P1 C28 H28 93.3 . .
C80 C29 C28 120(2) . .
C80 C29 H29 120.0 . .
C28 C29 H29 120.0 . .
C18 C30 C48 111(2) . .
C18 C30 C34 111.7(18) . .
C48 C30 C34 107.0(19) . .
C18 C30 H30 109.0 . .
C48 C30 H30 109.0 . .
C34 C30 H30 109.0 . .
C79 C31 C17 120(3) . .
C79 C31 H31 119.9 . .
C17 C31 H31 119.9 . .
C14 C32 C19 120(2) . .
C14 C32 N1 122(2) . .
C19 C32 N1 117.9(19) . .
C51 C33 C10 117(2) . .
C51 C33 H33 121.3 . .
C10 C33 H33 121.3 . .
C30 C34 H34A 109.5 . .
C30 C34 H34B 109.5 . .
H34A C34 H34B 109.5 . .
C30 C34 H34C 109.5 . .
H34A C34 H34C 109.5 . .
H34B C34 H34C 109.5 . .
C16 C35 C23 117(2) . .
C16 C35 P1 125.7(19) . .
C23 C35 P1 117.3(18) . .
C22 C36 C71 123(3) . .
C22 C36 H36 118.3 . .
C71 C36 H36 118.3 . .
C20 C37 C13 122(2) . .
C20 C37 P4 120(2) . .
C13 C37 P4 118(2) . .
C56 C38 C24 122(2) . .
C56 C38 H38 119.2 . .
C24 C38 H38 119.2 . .
C7 C39 C82 123(3) . .
C7 C39 H39 118.5 . .
C82 C39 H39 118.5 . .
C24 C40 C77 121(3) . .
C24 C40 H40 119.4 . .
C77 C40 H40 119.4 . .
C8 C41 C45 117(3) . .
C8 C41 H41 121.6 . .
C45 C41 H41 121.6 . .
C61 C42 C19 113(2) . .
C61 C42 C76 109(2) . .
C19 C42 C76 112(2) . .
C61 C42 H42 107.6 . .
C19 C42 H42 107.6 . .
C76 C42 H42 107.6 . .
C62 C43 C18 125(3) . .
C62 C43 H43 117.3 . .
C18 C43 H43 117.3 . .
C53 C44 C54 118(2) . .
C53 C44 P4 120(2) . .
C54 C44 P4 120.8(18) . .
C67 C45 C41 123(3) . .
C67 C45 H45 118.6 . .
C41 C45 H45 118.6 . .
C25 C46 H46A 109.5 . .
C25 C46 H46B 109.5 . .
H46A C46 H46B 109.5 . .
C25 C46 H46C 109.5 . .
H46A C46 H46C 109.5 . .
H46B C46 H46C 109.5 . .
C69 C47 H47A 111.2 . .
C69 C47 H47B 111.6 . .
H47A C47 H47B 107.5 . .
C69 C47 H47C 111.1 . .
H47A C47 H47C 107.6 . .
H47B C47 H47C 107.6 . .
C30 C48 H48A 109.5 . .
C30 C48 H48B 109.5 . .
H48A C48 H48B 109.5 . .
C30 C48 H48C 109.5 . .
H48A C48 H48C 109.5 . .
H48B C48 H48C 109.5 . .
C18 C49 C66 117(2) . .
C18 C49 N2 120(2) . .
C66 C49 N2 123(2) . .
C78 C50 C12 116(3) . .
C78 C50 H50 121.9 . .
C12 C50 H50 121.9 . .
C33 C51 C21 122(2) . .
C33 C51 H51 119.1 . .
C21 C51 H51 119.1 . .
C68 C52 C19 118(3) . .
C68 C52 H52 121.0 . .
C19 C52 H52 121.0 . .
C44 C53 C73 124(3) . .
C44 C53 H53 118.1 . .
C73 C53 H53 118.1 . .
C75 C54 C44 119(3) . .
C75 C54 H54 120.5 . .
C44 C54 H54 120.5 . .
C74 C55 C16 116(3) . .
C74 C55 H55 122.0 . .
C16 C55 H55 122.0 . .
C81 C56 C38 123(3) . .
C81 C56 H56 118.4 . .
C38 C56 H56 118.4 . .
C58 C57 C65 120(3) . .
C58 C57 H57 119.9 . .
C65 C57 H57 120.0 . .
C57 C58 C80 118(3) . .
C57 C58 H58 120.9 . .
C80 C58 H58 120.8 . .
C75 C59 C73 123(3) . .
C75 C59 H59 118.5 . .
C73 C59 H59 118.5 . .
C74 C60 C23 121(3) . .
C74 C60 H60 119.5 . .
C23 C60 H60 119.5 . .
C42 C61 H61A 109.5 . .
C42 C61 H61B 109.5 . .
H61A C61 H61B 109.5 . .
C42 C61 H61C 109.5 . .
H61A C61 H61C 109.5 . .
H61B C61 H61C 109.5 . .
C43 C62 C64 115(2) . .
C43 C62 H62 122.3 . .
C64 C62 H62 122.3 . .
C25 C63 H63A 109.5 . .
C25 C63 H63B 109.5 . .
H63A C63 H63B 109.5 . .
C25 C63 H63C 109.5 . .
H63A C63 H63C 109.5 . .
H63B C63 H63C 109.5 . .
C66 C64 C62 122(2) . .
C66 C64 H64 119.0 . .
C62 C64 H64 119.0 . .
C28 C65 C57 121(2) . .
C28 C65 H65 119.5 . .
C57 C65 H65 119.5 . .
C64 C66 C49 121(2) . .
C64 C66 C69 116(2) . .
C49 C66 C69 122(2) . .
C27 C67 C45 119(3) . .
C27 C67 H67 120.6 . .
C45 C67 H67 120.6 . .
C52 C68 C72 124(3) . .
C52 C68 H68 118.1 . .
C72 C68 H68 118.1 . .
C66 C69 C84 110(2) . .
C66 C69 C47 111(2) . .
C84 C69 C47 107(2) . .
C66 C69 H69 109.4 . .
C84 C69 H69 109.4 . .
C47 C69 H69 109.3 . .
C83 C70 C26 119(3) . .
C83 C70 H70 120.6 . .
C26 C70 H70 120.6 . .
C36 C71 C20 120(3) . .
C36 C71 H71 120.2 . .
C20 C71 H71 120.2 . .
C14 C72 C68 119(3) . .
C14 C72 H72 120.7 . .
C68 C72 H72 120.7 . .
C53 C73 C59 115(3) . .
C53 C73 H73 122.3 . .
C59 C73 H73 122.3 . .
C60 C74 C55 123(3) . .
C60 C74 H74 118.6 . .
C55 C74 H74 118.6 . .
C59 C75 C54 121(3) . .
C59 C75 H75 119.5 . .
C54 C75 H75 119.5 . .
C42 C76 H76A 109.5 . .
C42 C76 H76B 109.5 . .
H76A C76 H76B 109.5 . .
C42 C76 H76C 109.5 . .
H76A C76 H76C 109.5 . .
H76B C76 H76C 109.5 . .
C40 C77 C81 118(3) . .
C40 C77 H77 121.2 . .
C81 C77 H77 121.2 . .
C82 C78 C50 126(3) . .
C82 C78 H78 117.0 . .
C50 C78 H78 117.1 . .
C31 C79 C83 118(3) . .
C31 C79 H79 120.8 . .
C83 C79 H79 120.8 . .
C29 C80 C58 121(3) . .
C29 C80 H80 119.3 . .
C58 C80 H80 119.3 . .
C56 C81 C77 119(3) . .
C56 C81 H81 120.6 . .
C77 C81 H81 120.6 . .
C78 C82 C39 115(3) . .
C78 C82 H82 122.3 . .
C39 C82 H82 122.3 . .
C70 C83 C79 123(3) . .
C70 C83 H83 118.6 . .
C79 C83 H83 118.6 . .
C69 C84 H84A 109.5 . .
C69 C84 H84B 109.5 . .
H84A C84 H84B 109.5 . .
C69 C84 H84C 109.5 . .
H84A C84 H84C 109.5 . .
H84B C84 H84C 109.5 . .
Cl2 C85 Cl1 105(3) . .
Cl2 C85 H85A 110.9 . .
Cl1 C85 H85A 110.9 . .
Cl2 C85 H85B 110.8 . .
Cl1 C85 H85B 110.8 . .
H85A C85 H85B 108.9 . .
P1 Au1 S1 176.2(2) . .
P1 Au1 Au2 84.77(15) . .
S1 Au1 Au2 98.80(14) . .
P3 Au3 S1 165.2(2) . .
P3 Au3 Au4 83.68(17) . .
S1 Au3 Au4 107.25(14) . .
P2 Au2 S2 166.5(2) . .
P2 Au2 Au1 83.14(15) . .
S2 Au2 Au1 107.20(14) . .
P2 Au2 Au4 142.72(17) . .
S2 Au2 Au4 44.26(17) . .
Au1 Au2 Au4 104.43(4) . .
P4 Au4 S2 169.6(2) . .
P4 Au4 Au3 89.18(16) . .
S2 Au4 Au3 100.76(13) . .
P4 Au4 Au2 140.59(15) . .
S2 Au4 Au2 44.39(12) . .
Au3 Au4 Au2 66.11(3) . .
F2 Sb1 F2 180.0 2_766 .
F2 Sb1 F1 89.9(6) 2_766 .
F2 Sb1 F1 90.1(6) . .
F2 Sb1 F1 90.1(6) 2_766 2_766
F2 Sb1 F1 89.9(6) . 2_766
F1 Sb1 F1 180.0 . 2_766
F2 Sb1 F3 90.9(6) 2_766 .
F2 Sb1 F3 89.1(6) . .
F1 Sb1 F3 89.3(7) . .
F1 Sb1 F3 90.7(7) 2_766 .
F2 Sb1 F3 89.1(6) 2_766 2_766
F2 Sb1 F3 90.9(6) . 2_766
F1 Sb1 F3 90.7(7) . 2_766
F1 Sb1 F3 89.3(7) 2_766 2_766
F3 Sb1 F3 180.0(9) . 2_766
F8 Sb2 F8 180.0(15) . 2_656
F8 Sb2 F10 92.5(12) . 2_656
F8 Sb2 F10 87.5(12) 2_656 2_656
F8 Sb2 F10 87.5(12) . .
F8 Sb2 F10 92.5(12) 2_656 .
F10 Sb2 F10 180.0 2_656 .
F8 Sb2 F9 90.7(11) . 2_656
F8 Sb2 F9 89.3(11) 2_656 2_656
F10 Sb2 F9 90.4(9) 2_656 2_656
F10 Sb2 F9 89.6(9) . 2_656
F8 Sb2 F9 89.3(11) . .
F8 Sb2 F9 90.7(11) 2_656 .
F10 Sb2 F9 89.6(9) 2_656 .
F10 Sb2 F9 90.4(9) . .
F9 Sb2 F9 180.0 2_656 .
F12 Sb3 F4 177.4(19) . .
F12 Sb3 F11 89.7(19) . .
F4 Sb3 F11 92.0(16) . .
F12 Sb3 F7 88.6(17) . .
F4 Sb3 F7 93.3(14) . .
F11 Sb3 F7 90.1(13) . .
F12 Sb3 F5 89.7(18) . .
F4 Sb3 F5 88.5(15) . .
F11 Sb3 F5 178.5(15) . .
F7 Sb3 F5 91.3(12) . .
F12 Sb3 F6 90.5(17) . .
F4 Sb3 F6 87.6(14) . .
F11 Sb3 F6 89.3(13) . .
F7 Sb3 F6 178.9(13) . .
F5 Sb3 F6 89.3(12) . .
C7 S1 Au1 109.2(8) . .
C7 S1 Au3 103.4(8) . .
Au1 S1 Au3 95.6(2) . .
C1 S2 Au4 103.7(7) . .
C1 S2 Au2 96.8(6) . .
Au4 S2 Au2 91.3(2) . .
N1 P1 C35 112.2(10) . .
N1 P1 C28 108.1(10) . .
C35 P1 C28 104.4(11) . .
N1 P1 Au1 112.4(7) . .
C35 P1 Au1 105.7(7) . .
C28 P1 Au1 113.7(8) . .
N1 P2 C17 106.4(10) . .
N1 P2 C15 112.2(10) . .
C17 P2 C15 105.7(10) . .
N1 P2 Au2 110.1(6) . .
C17 P2 Au2 109.7(8) . .
C15 P2 Au2 112.4(7) . .
N2 P3 C9 107.4(11) . .
N2 P3 C24 109.0(10) . .
C9 P3 C24 106.4(11) . .
N2 P3 Au3 111.7(7) . .
C9 P3 Au3 115.7(9) . .
C24 P3 Au3 106.4(8) . .
N2 P4 C44 112.8(11) . .
N2 P4 C37 112.8(11) . .
C44 P4 C37 104.3(11) . .
N2 P4 Au4 114.5(7) . .
C44 P4 Au4 101.2(9) . .
C37 P4 Au4 110.2(10) . .
C32 N1 P1 119.5(15) . .
C32 N1 P2 121.7(15) . .
P1 N1 P2 118.6(10) . .
C49 N2 P4 117.3(14) . .
C49 N2 P3 123.7(15) . .
P4 N2 P3 117.3(11) . .
C85 Cl1 Cl2 37.6(16) . .
C85 Cl2 Cl1 37.8(16) . .

loop_
_geom_bond_atom_site_label_1
_geom_bond_atom_site_label_2
_geom_bond_distance
_geom_bond_site_symmetry_2
C1 C2 1.3900 .
C1 C6 1.3900 .
C1 S2 1.803(14) .
C2 C3 1.3900 .
C2 H2 0.9500 .
C3 C4 1.3900 .
C3 H3 0.9500 .
C4 C5 1.3900 .
C4 H4 0.9500 .
C5 C6 1.3900 .
C5 H5 0.9500 .
C6 H6 0.9500 .
C7 C39 1.37(4) .
C7 C12 1.38(3) .
C7 S1 1.77(2) .
C8 C41 1.38(4) .
C8 C9 1.41(4) .
C8 H8 0.9500 .
C9 C27 1.39(4) .
C9 P3 1.80(3) .
C10 C15 1.38(3) .
C10 C33 1.39(3) .
C10 H10 0.9500 .
C11 C21 1.39(3) .
C11 C15 1.40(3) .
C11 H11 0.9500 .
C12 C50 1.40(4) .
C12 H12 0.9500 .
C13 C22 1.38(3) .
C13 C37 1.38(4) .
C13 H13 0.9500 .
C14 C72 1.38(4) .
C14 C32 1.42(3) .
C14 C25 1.55(4) .
C15 P2 1.82(2) .
C16 C35 1.36(3) .
C16 C55 1.38(4) .
C16 H16 0.9500 .
C17 C31 1.39(3) .
C17 C26 1.41(3) .
C17 P2 1.82(2) .
C18 C43 1.40(3) .
C18 C49 1.40(3) .
C18 C30 1.50(3) .
C19 C52 1.42(4) .
C19 C32 1.42(3) .
C19 C42 1.51(3) .
C20 C37 1.37(4) .
C20 C71 1.45(4) .
C20 H20 0.9500 .
C21 C51 1.38(3) .
C21 H21 0.9500 .
C22 C36 1.33(4) .
C22 H22 0.9500 .
C23 C35 1.42(3) .
C23 C60 1.44(4) .
C23 H23 0.9500 .
C24 C40 1.39(4) .
C24 C38 1.40(3) .
C24 P3 1.81(3) .
C25 C63 1.52(4) .
C25 C46 1.52(3) .
C25 H25 1.0000 .
C26 C70 1.37(4) .
C26 H26 0.9500 .
C27 C67 1.36(4) .
C27 H27 0.9500 .
C28 C65 1.34(3) .
C28 C29 1.42(3) .
C28 P1 1.81(2) .
C28 H28 1.0000 .
C29 C80 1.35(3) .
C29 H29 0.9500 .
C30 C48 1.52(4) .
C30 C34 1.55(3) .
C30 H30 1.0000 .
C31 C79 1.36(4) .
C31 H31 0.9500 .
C32 N1 1.44(3) .
C33 C51 1.37(4) .
C33 H33 0.9500 .
C34 H34A 0.9800 .
C34 H34B 0.9800 .
C34 H34C 0.9800 .
C35 P1 1.80(2) .
C36 C71 1.33(4) .
C36 H36 0.9500 .
C37 P4 1.81(2) .
C38 C56 1.37(3) .
C38 H38 0.9500 .
C39 C82 1.42(4) .
C39 H39 0.9500 .
C40 C77 1.44(4) .
C40 H40 0.9500 .
C41 C45 1.42(5) .
C41 H41 0.9500 .
C42 C61 1.51(4) .
C42 C76 1.60(4) .
C42 H42 1.0000 .
C43 C62 1.38(3) .
C43 H43 0.9500 .
C44 C53 1.38(4) .
C44 C54 1.41(3) .
C44 P4 1.80(2) .
C45 C67 1.36(5) .
C45 H45 0.9500 .
C46 H46A 0.9800 .
C46 H46B 0.9800 .
C46 H46C 0.9800 .
C47 C69 1.551(18) .
C47 H47A 0.9988 .
C47 H47B 0.9997 .
C47 H47C 0.9987 .
C48 H48A 0.9800 .
C48 H48B 0.9800 .
C48 H48C 0.9800 .
C49 C66 1.45(3) .
C49 N2 1.45(3) .
C50 C78 1.38(4) .
C50 H50 0.9500 .
C51 H51 0.9500 .
C52 C68 1.39(4) .
C52 H52 0.9500 .
C53 C73 1.39(4) .
C53 H53 0.9500 .
C54 C75 1.39(4) .
C54 H54 0.9500 .
C55 C74 1.35(4) .
C55 H55 0.9500 .
C56 C81 1.33(4) .
C56 H56 0.9500 .
C57 C58 1.37(4) .
C57 C65 1.41(3) .
C57 H57 0.9500 .
C58 C80 1.39(4) .
C58 H58 0.9500 .
C59 C75 1.32(4) .
C59 C73 1.41(4) .
C59 H59 0.9500 .
C60 C74 1.35(4) .
C60 H60 0.9500 .
C61 H61A 0.9800 .
C61 H61B 0.9800 .
C61 H61C 0.9800 .
C62 C64 1.40(3) .
C62 H62 0.9500 .
C63 H63A 0.9800 .
C63 H63B 0.9800 .
C63 H63C 0.9800 .
C64 C66 1.38(3) .
C64 H64 0.9500 .
C65 H65 0.9500 .
C66 C69 1.53(3) .
C67 H67 0.9500 .
C68 C72 1.39(4) .
C68 H68 0.9500 .
C69 C84 1.540(18) .
C69 H69 1.0000 .
C70 C83 1.33(4) .
C70 H70 0.9500 .
C71 H71 0.9500 .
C72 H72 0.9500 .
C73 H73 0.9500 .
C74 H74 0.9500 .
C75 H75 0.9500 .
C76 H76A 0.9800 .
C76 H76B 0.9800 .
C76 H76C 0.9800 .
C77 C81 1.45(4) .
C77 H77 0.9500 .
C78 C82 1.31(4) .
C78 H78 0.9500 .
C79 C83 1.42(5) .
C79 H79 0.9500 .
C80 H80 0.9500 .
C81 H81 0.9500 .
C82 H82 0.9500 .
C83 H83 0.9500 .
C84 H84A 0.9800 .
C84 H84B 0.9800 .
C84 H84C 0.9800 .
C85 Cl2 1.54(2) .
C85 Cl1 1.55(2) .
C85 H85A 0.9900 .
C85 H85B 0.9900 .
Au1 P1 2.269(6) .
Au1 S1 2.307(6) .
Au1 Au2 2.9256(13) .
Au3 P3 2.289(6) .
Au3 S1 2.332(6) .
Au3 Au4 2.9229(13) .
Au2 P2 2.274(6) .
Au2 S2 2.365(5) .
Au2 Au4 3.3794(14) .
Au4 P4 2.293(7) .
Au4 S2 2.359(7) .
Sb1 F2 1.870(13) 2_766
Sb1 F2 1.870(12) .
Sb1 F1 1.880(13) .
Sb1 F1 1.880(13) 2_766
Sb1 F3 1.885(15) .
Sb1 F3 1.885(15) 2_766
Sb2 F8 1.82(2) .
Sb2 F8 1.82(2) 2_656
Sb2 F10 1.848(18) 2_656
Sb2 F10 1.848(18) .
Sb2 F9 1.869(18) 2_656
Sb2 F9 1.869(18) .
Sb3 F12 1.78(4) .
Sb3 F4 1.80(2) .
Sb3 F11 1.81(3) .
Sb3 F7 1.82(2) .
Sb3 F5 1.82(2) .
Sb3 F6 1.89(2) .
P1 N1 1.711(18) .
P2 N1 1.737(19) .
P3 N2 1.735(19) .
P4 N2 1.707(19) .
Cl1 Cl2 2.44(5) .
